data_7700302
loop_
_publ_author_name
'M\"unzer, J\"orn E'
'Kneusels, Nis-Julian H'
'Weinert, Bastian'
'Neum\"uller, Bernhard'
'Kuzu, Istemi'

_publ_section_title
;
 Hexaphenyl carbodiphosphorane adducts of heavier group 15 element
 trichlorides: syntheses, properties and reactivities.
;
_journal_issue 29
_journal_name_full 'Dalton transactions (Cambridge, England : 2003)'
_journal_page_first 11076
_journal_page_last 11085
_journal_paper_doi 10.1039/c9dt01784d
_journal_volume 48
_journal_year 2019
_chemical_formula_moiety '[PCl~2~(C{PPh~3~})]Cl'
_chemical_formula_sum 'C37 H30 Cl3 P3'
_chemical_formula_weight 673.87
_space_group_crystal_system triclinic
_space_group_IT_number 2
_space_group_name_Hall '-P 1'
_space_group_name_H-M_alt 'P -1'
_symmetry_space_group_name_Hall '-P 1'
_symmetry_space_group_name_H-M 'P -1'
_atom_sites_solution_hydrogens geom
_atom_sites_solution_primary direct
_atom_sites_solution_secondary difmap
_audit_creation_method SHELXL-2016/6
_audit_update_record
;
2019-06-04 deposited with the CCDC.    2019-06-17 downloaded from the CCDC.
;
_cell_angle_alpha 72.67(1)
_cell_angle_beta 73.44(1)
_cell_angle_gamma 65.28(1)
_cell_formula_units_Z 2
_cell_length_a 10.687(1)
_cell_length_b 11.378(1)
_cell_length_c 15.429(1)
_cell_measurement_reflns_used 158
_cell_measurement_temperature 100(2)
_cell_measurement_theta_max 28.1
_cell_measurement_theta_min 7.9
_cell_volume 1598.7(3)
_computing_cell_refinement 'SAINT (Bruker)'
_computing_data_collection 'APEX2 (Bruker)'
_computing_data_reduction 'SAINT (Bruker)'
_computing_publication_material 'WINGX (Farrugia, 2012)'
_computing_structure_refinement 'SHELXL-2015 (Sheldrick, 2015)'
_computing_structure_solution
;
 SIR-92 (Altomare, Cascarano, Giacovazzo, Guagliardi, Burla, Polidori,
        Camalli, 1992)
;
_diffrn_ambient_temperature 100(2)
_diffrn_measured_fraction_theta_full 0.999
_diffrn_measured_fraction_theta_max 0.996
_diffrn_measurement_device_type 'D8 QUEST (Bruker)'
_diffrn_measurement_method 'APEX2 (Bruker)'
_diffrn_radiation_type MoK\a
_diffrn_radiation_wavelength 0.71073
_diffrn_reflns_av_R_equivalents 0.0339
_diffrn_reflns_av_unetI/netI 0.0140
_diffrn_reflns_Laue_measured_fraction_full 0.999
_diffrn_reflns_Laue_measured_fraction_max 0.996
_diffrn_reflns_limit_h_max 13
_diffrn_reflns_limit_h_min -13
_diffrn_reflns_limit_k_max 14
_diffrn_reflns_limit_k_min -14
_diffrn_reflns_limit_l_max 19
_diffrn_reflns_limit_l_min -19
_diffrn_reflns_number 80804
_diffrn_reflns_point_group_measured_fraction_full 0.999
_diffrn_reflns_point_group_measured_fraction_max 0.996
_diffrn_reflns_theta_full 25.242
_diffrn_reflns_theta_max 27.183
_diffrn_reflns_theta_min 2.207
_diffrn_source 'fine-focus sealed tube'
_exptl_absorpt_coefficient_mu 0.464
_exptl_absorpt_correction_T_max 0.75
_exptl_absorpt_correction_T_min 0.72
_exptl_absorpt_correction_type 'multi-scan (SADABS)'
_exptl_crystal_colour colorless
_exptl_crystal_density_diffrn 1.400
_exptl_crystal_description plates
_exptl_crystal_F_000 696
_exptl_crystal_size_max 0.33
_exptl_crystal_size_mid 0.23
_exptl_crystal_size_min 0.22
_exptl_transmission_factor_max 1.0
_exptl_transmission_factor_min 0.97
_refine_diff_density_max 0.431
_refine_diff_density_min -0.263
_refine_diff_density_rms 0.052
_refine_ls_extinction_method none
_refine_ls_goodness_of_fit_ref 1.063
_refine_ls_hydrogen_treatment constr
_refine_ls_matrix_type full
_refine_ls_number_parameters 388
_refine_ls_number_reflns 7085
_refine_ls_number_restraints 0
_refine_ls_restrained_S_all 1.063
_refine_ls_R_factor_all 0.0307
_refine_ls_R_factor_gt 0.0262
_refine_ls_shift/su_max 0.001
_refine_ls_shift/su_mean 0.000
_refine_ls_structure_factor_coef Fsqd
_refine_ls_weighting_details 'w=1/[\s^2^(Fo^2^)+(0.0287P)^2^+0.9913P] where P=(Fo^2^+2Fc^2^)/3'
_refine_ls_weighting_scheme calc
_refine_ls_wR_factor_gt 0.0633
_refine_ls_wR_factor_ref 0.0656
_reflns_Friedel_coverage 0.000
_reflns_number_gt 6414
_reflns_number_total 7085
_reflns_threshold_expression 'I > 2\s(I)'
_cod_data_source_file c9dt01784d2.cif
_cod_data_source_block '[1]Cl_(CCDC_1908265)'
_cod_depositor_comments
;
The following automatic conversions were performed:

'_atom_sites_solution_primary' value 'direct methods' was changed to
'direct'.

Automatic conversion script
Id: cif_fix_values 4973 2017-02-22 13:04:09Z antanas 

 Adding full bibliography for 7700302--7700307.cif.
;
_cod_database_code 7700302
_shelx_shelxl_version_number 2016/6
_shelx_space_group_comment
;
The symmetry employed for this shelxl refinement is uniquely defined
by the following loop, which should always be used as a source of
symmetry information in preference to the above space-group names.
They are only intended as comments.
;
_shelx_estimated_absorpt_t_min 0.87
_shelx_estimated_absorpt_t_max 0.91

loop_
_space_group_symop_operation_xyz
'x, y, z'
'-x, -y, -z'

loop_
_atom_site_label
_atom_site_type_symbol
_atom_site_fract_x
_atom_site_fract_y
_atom_site_fract_z
_atom_site_U_iso_or_equiv
_atom_site_adp_type
_atom_site_occupancy
_atom_site_site_symmetry_order
_atom_site_calc_flag
_atom_site_refinement_flags_posn
_atom_site_refinement_flags_adp
C1 C 0.67590(13) 0.29912(12) 0.20463(8) 0.0102(2) Uani 1 1 d . .
P1 P 0.62205(3) 0.22514(3) 0.31923(2) 0.00910(7) Uani 1 1 d . .
C2 C 0.44685(13) 0.32692(12) 0.36823(8) 0.0116(2) Uani 1 1 d . .
C3 C 0.43214(14) 0.41199(13) 0.42313(9) 0.0149(3) Uani 1 1 d . .
H31 H 0.512856 0.410697 0.438367 0.018 Uiso 1 1 calc R U
C4 C 0.30021(15) 0.49827(13) 0.45546(10) 0.0183(3) Uani 1 1 d . .
H41 H 0.290954 0.555653 0.492661 0.022 Uiso 1 1 calc R U
C5 C 0.18218(14) 0.50046(13) 0.43333(10) 0.0193(3) Uani 1 1 d . .
H51 H 0.092142 0.560499 0.454400 0.023 Uiso 1 1 calc R U
C6 C 0.19571(14) 0.41467(14) 0.38024(10) 0.0182(3) Uani 1 1 d . .
H61 H 0.114445 0.415428 0.366106 0.022 Uiso 1 1 calc R U
C7 C 0.32708(14) 0.32781(13) 0.34767(9) 0.0146(3) Uani 1 1 d . .
H71 H 0.335480 0.269324 0.311621 0.018 Uiso 1 1 calc R U
C8 C 0.73202(13) 0.20382(12) 0.39663(9) 0.0116(2) Uani 1 1 d . .
C9 C 0.85694(13) 0.22736(12) 0.36537(9) 0.0130(2) Uani 1 1 d . .
H91 H 0.883949 0.261245 0.301709 0.016 Uiso 1 1 calc R U
C10 C 0.94207(14) 0.20116(13) 0.42750(9) 0.0160(3) Uani 1 1 d . .
H101 H 1.027091 0.217480 0.406276 0.019 Uiso 1 1 calc R U
C11 C 0.90295(14) 0.15127(14) 0.52035(10) 0.0179(3) Uani 1 1 d . .
H111 H 0.961274 0.133837 0.562538 0.021 Uiso 1 1 calc R U
C12 C 0.77864(14) 0.12649(14) 0.55228(9) 0.0178(3) Uani 1 1 d . .
H121 H 0.752937 0.091221 0.615842 0.021 Uiso 1 1 calc R U
C13 C 0.69283(14) 0.15354(13) 0.49090(9) 0.0146(3) Uani 1 1 d . .
H131 H 0.607342 0.138089 0.512543 0.018 Uiso 1 1 calc R U
C14 C 0.62433(13) 0.06140(12) 0.32860(9) 0.0121(2) Uani 1 1 d . .
C15 C 0.71114(14) -0.04847(13) 0.38210(9) 0.0159(3) Uani 1 1 d . .
H151 H 0.771028 -0.037664 0.411862 0.019 Uiso 1 1 calc R U
C16 C 0.70990(16) -0.17345(14) 0.39179(10) 0.0213(3) Uani 1 1 d . .
H161 H 0.767950 -0.247649 0.428942 0.026 Uiso 1 1 calc R U
C17 C 0.62453(17) -0.19022(14) 0.34758(10) 0.0226(3) Uani 1 1 d . .
H171 H 0.623946 -0.275806 0.354481 0.027 Uiso 1 1 calc R U
C18 C 0.53975(15) -0.08220(14) 0.29315(10) 0.0195(3) Uani 1 1 d . .
H181 H 0.482110 -0.094199 0.262223 0.023 Uiso 1 1 calc R U
C19 C 0.53880(14) 0.04355(13) 0.28369(9) 0.0148(3) Uani 1 1 d . .
H191 H 0.480063 0.117367 0.246724 0.018 Uiso 1 1 calc R U
P2 P 0.77142(3) 0.20902(3) 0.11630(2) 0.00904(7) Uani 1 1 d . .
C20 C 0.88775(13) 0.04682(12) 0.16164(8) 0.0112(2) Uani 1 1 d . .
C21 C 0.99344(13) 0.03630(13) 0.20351(9) 0.0135(2) Uani 1 1 d . .
H211 H 1.004192 0.113628 0.206620 0.016 Uiso 1 1 calc R U
C22 C 1.08237(14) -0.08783(14) 0.24044(9) 0.0172(3) Uani 1 1 d . .
H221 H 1.155539 -0.095237 0.267486 0.021 Uiso 1 1 calc R U
C23 C 1.06517(15) -0.20104(14) 0.23814(9) 0.0198(3) Uani 1 1 d . .
H231 H 1.125970 -0.285575 0.263945 0.024 Uiso 1 1 calc R U
C24 C 0.95918(15) -0.19078(13) 0.19815(9) 0.0191(3) Uani 1 1 d . .
H241 H 0.946743 -0.268402 0.197462 0.023 Uiso 1 1 calc R U
C25 C 0.87114(14) -0.06776(13) 0.15912(9) 0.0140(3) Uani 1 1 d . .
H251 H 0.799791 -0.061328 0.130771 0.017 Uiso 1 1 calc R U
C26 C 0.86843(13) 0.30045(12) 0.02655(8) 0.0114(2) Uani 1 1 d . .
C27 C 0.79398(14) 0.39986(13) -0.03932(9) 0.0144(3) Uani 1 1 d . .
H271 H 0.700009 0.411697 -0.037807 0.017 Uiso 1 1 calc R U
C28 C 0.85635(14) 0.48099(13) -0.10664(9) 0.0162(3) Uani 1 1 d . .
H281 H 0.804579 0.549461 -0.150100 0.019 Uiso 1 1 calc R U
C29 C 0.99451(15) 0.46180(14) -0.11025(9) 0.0179(3) Uani 1 1 d . .
H291 H 1.037316 0.517713 -0.155875 0.021 Uiso 1 1 calc R U
C30 C 1.07010(15) 0.36113(15) -0.04736(10) 0.0198(3) Uani 1 1 d . .
H301 H 1.165724 0.346522 -0.051608 0.024 Uiso 1 1 calc R U
C31 C 1.00782(14) 0.28088(13) 0.02214(9) 0.0153(3) Uani 1 1 d . .
H311 H 1.059742 0.213585 0.066018 0.018 Uiso 1 1 calc R U
C32 C 0.66245(13) 0.18873(12) 0.05549(8) 0.0110(2) Uani 1 1 d . .
C33 C 0.51723(13) 0.24911(13) 0.07522(9) 0.0130(2) Uani 1 1 d . .
H331 H 0.474436 0.301616 0.120948 0.016 Uiso 1 1 calc R U
C34 C 0.43475(14) 0.23238(13) 0.02774(9) 0.0155(3) Uani 1 1 d . .
H341 H 0.335583 0.273327 0.041177 0.019 Uiso 1 1 calc R U
C35 C 0.49739(14) 0.15600(13) -0.03905(9) 0.0158(3) Uani 1 1 d . .
H351 H 0.440649 0.143986 -0.070689 0.019 Uiso 1 1 calc R U
C36 C 0.64272(14) 0.09665(13) -0.06029(9) 0.0151(3) Uani 1 1 d . .
H361 H 0.684896 0.044540 -0.106265 0.018 Uiso 1 1 calc R U
C37 C 0.72561(13) 0.11402(13) -0.01394(9) 0.0133(2) Uani 1 1 d . .
H371 H 0.824841 0.075493 -0.029114 0.016 Uiso 1 1 calc R U
P3 P 0.63996(4) 0.47063(3) 0.16360(2) 0.01316(7) Uani 1 1 d . .
Cl1 Cl 0.42173(3) 0.56162(3) 0.18449(2) 0.01873(8) Uani 1 1 d . .
Cl2 Cl 0.66753(4) 0.53234(3) 0.26936(2) 0.02063(8) Uani 1 1 d . .
Cl3 Cl 0.20254(3) 0.17995(3) 0.22894(2) 0.01925(8) Uani 1 1 d . .

loop_
_atom_site_aniso_label
_atom_site_aniso_U_11
_atom_site_aniso_U_22
_atom_site_aniso_U_33
_atom_site_aniso_U_23
_atom_site_aniso_U_13
_atom_site_aniso_U_12
C1 0.0117(6) 0.0100(6) 0.0089(5) -0.0026(4) -0.0013(4) -0.0039(5)
P1 0.00916(14) 0.00966(15) 0.00866(15) -0.00203(11) -0.00179(11) -0.00341(12)
C2 0.0107(6) 0.0114(6) 0.0098(6) -0.0010(5) -0.0001(4) -0.0033(5)
C3 0.0144(6) 0.0146(6) 0.0153(6) -0.0029(5) -0.0026(5) -0.0050(5)
C4 0.0190(7) 0.0130(6) 0.0192(7) -0.0057(5) 0.0003(5) -0.0032(5)
C5 0.0131(6) 0.0150(6) 0.0210(7) -0.0015(5) 0.0017(5) -0.0016(5)
C6 0.0118(6) 0.0184(7) 0.0218(7) -0.0002(5) -0.0028(5) -0.0061(5)
C7 0.0149(6) 0.0147(6) 0.0147(6) -0.0020(5) -0.0026(5) -0.0065(5)
C8 0.0117(6) 0.0121(6) 0.0115(6) -0.0044(5) -0.0033(5) -0.0026(5)
C9 0.0131(6) 0.0130(6) 0.0121(6) -0.0039(5) -0.0008(5) -0.0040(5)
C10 0.0121(6) 0.0189(6) 0.0191(7) -0.0068(5) -0.0033(5) -0.0055(5)
C11 0.0159(6) 0.0226(7) 0.0162(6) -0.0061(5) -0.0065(5) -0.0043(5)
C12 0.0179(7) 0.0230(7) 0.0111(6) -0.0039(5) -0.0023(5) -0.0062(6)
C13 0.0130(6) 0.0177(6) 0.0131(6) -0.0040(5) -0.0011(5) -0.0059(5)
C14 0.0134(6) 0.0112(6) 0.0108(6) -0.0031(5) 0.0015(5) -0.0055(5)
C15 0.0177(6) 0.0146(6) 0.0133(6) -0.0026(5) -0.0017(5) -0.0048(5)
C16 0.0297(8) 0.0118(6) 0.0158(7) -0.0020(5) -0.0001(6) -0.0046(6)
C17 0.0345(8) 0.0145(6) 0.0191(7) -0.0066(5) 0.0056(6) -0.0137(6)
C18 0.0229(7) 0.0249(7) 0.0169(7) -0.0106(6) 0.0046(5) -0.0157(6)
C19 0.0150(6) 0.0171(6) 0.0129(6) -0.0050(5) 0.0011(5) -0.0075(5)
P2 0.00844(14) 0.01024(15) 0.00871(14) -0.00241(11) -0.00173(11) -0.00325(12)
C20 0.0103(6) 0.0121(6) 0.0087(6) -0.0030(5) -0.0006(4) -0.0017(5)
C21 0.0121(6) 0.0181(6) 0.0094(6) -0.0038(5) -0.0005(5) -0.0049(5)
C22 0.0118(6) 0.0249(7) 0.0090(6) -0.0025(5) -0.0019(5) -0.0017(5)
C23 0.0185(7) 0.0159(6) 0.0131(6) -0.0015(5) -0.0012(5) 0.0030(5)
C24 0.0243(7) 0.0124(6) 0.0156(6) -0.0047(5) -0.0001(5) -0.0030(5)
C25 0.0153(6) 0.0144(6) 0.0116(6) -0.0046(5) -0.0010(5) -0.0045(5)
C26 0.0129(6) 0.0123(6) 0.0095(6) -0.0036(5) -0.0004(5) -0.0052(5)
C27 0.0120(6) 0.0163(6) 0.0126(6) -0.0032(5) -0.0014(5) -0.0033(5)
C28 0.0190(7) 0.0137(6) 0.0126(6) -0.0024(5) -0.0019(5) -0.0036(5)
C29 0.0233(7) 0.0185(7) 0.0146(6) -0.0032(5) 0.0006(5) -0.0130(6)
C30 0.0177(7) 0.0282(7) 0.0188(7) -0.0040(6) -0.0029(5) -0.0143(6)
C31 0.0144(6) 0.0188(6) 0.0138(6) -0.0023(5) -0.0042(5) -0.0068(5)
C32 0.0118(6) 0.0130(6) 0.0101(6) -0.0014(5) -0.0033(5) -0.0060(5)
C33 0.0125(6) 0.0151(6) 0.0108(6) -0.0020(5) -0.0017(5) -0.0051(5)
C34 0.0115(6) 0.0194(6) 0.0153(6) -0.0004(5) -0.0034(5) -0.0068(5)
C35 0.0185(6) 0.0199(6) 0.0143(6) -0.0001(5) -0.0069(5) -0.0117(5)
C36 0.0198(7) 0.0169(6) 0.0109(6) -0.0033(5) -0.0026(5) -0.0089(5)
C37 0.0121(6) 0.0151(6) 0.0123(6) -0.0031(5) -0.0012(5) -0.0050(5)
P3 0.01525(16) 0.00996(15) 0.01272(16) -0.00252(12) 0.00020(12) -0.00480(12)
Cl1 0.01547(15) 0.01340(15) 0.02129(17) -0.00009(12) -0.00480(12) -0.00098(12)
Cl2 0.02402(17) 0.01826(16) 0.02509(18) -0.01071(13) -0.00308(13) -0.00961(13)
Cl3 0.01656(15) 0.02747(18) 0.01725(16) -0.00287(13) -0.00217(12) -0.01315(13)

loop_
_atom_type_symbol
_atom_type_description
_atom_type_scat_dispersion_real
_atom_type_scat_dispersion_imag
_atom_type_scat_source
C C 0.0033 0.0016 'International Tables Vol C Tables 4.2.6.8 and 6.1.1.4'
H H 0.0000 0.0000 'International Tables Vol C Tables 4.2.6.8 and 6.1.1.4'
P P 0.1023 0.0942 'International Tables Vol C Tables 4.2.6.8 and 6.1.1.4'
Cl Cl 0.1484 0.1585 'International Tables Vol C Tables 4.2.6.8 and 6.1.1.4'

loop_
_geom_angle_atom_site_label_1
_geom_angle_atom_site_label_2
_geom_angle_atom_site_label_3
_geom_angle
P1 C1 P2 123.29(7)
P1 C1 P3 124.78(7)
P2 C1 P3 111.92(7)
C1 P1 C8 113.22(6)
C1 P1 C14 112.44(6)
C8 P1 C14 105.61(6)
C1 P1 C2 111.42(6)
C8 P1 C2 104.92(6)
C14 P1 C2 108.78(6)
C7 C2 C3 119.31(12)
C7 C2 P1 121.37(10)
C3 C2 P1 119.20(10)
C4 C3 C2 120.45(12)
C4 C3 H31 119.8
C2 C3 H31 119.8
C5 C4 C3 119.93(13)
C5 C4 H41 120.0
C3 C4 H41 120.0
C4 C5 C6 119.95(12)
C4 C5 H51 120.0
C6 C5 H51 120.0
C7 C6 C5 120.61(13)
C7 C6 H61 119.7
C5 C6 H61 119.7
C6 C7 C2 119.72(12)
C6 C7 H71 120.1
C2 C7 H71 120.1
C9 C8 C13 119.72(12)
C9 C8 P1 122.40(10)
C13 C8 P1 117.75(10)
C10 C9 C8 119.92(12)
C10 C9 H91 120.0
C8 C9 H91 120.0
C11 C10 C9 120.06(12)
C11 C10 H101 120.0
C9 C10 H101 120.0
C10 C11 C12 120.50(12)
C10 C11 H111 119.8
C12 C11 H111 119.8
C13 C12 C11 119.70(13)
C13 C12 H121 120.2
C11 C12 H121 120.2
C12 C13 C8 120.10(12)
C12 C13 H131 119.9
C8 C13 H131 119.9
C15 C14 C19 119.29(12)
C15 C14 P1 119.94(10)
C19 C14 P1 120.77(10)
C16 C15 C14 120.09(13)
C16 C15 H151 120.0
C14 C15 H151 120.0
C17 C16 C15 120.28(13)
C17 C16 H161 119.9
C15 C16 H161 119.9
C16 C17 C18 120.06(13)
C16 C17 H171 120.0
C18 C17 H171 120.0
C17 C18 C19 120.26(13)
C17 C18 H181 119.9
C19 C18 H181 119.9
C18 C19 C14 120.01(13)
C18 C19 H191 120.0
C14 C19 H191 120.0
C1 P2 C20 111.07(6)
C1 P2 C32 113.80(6)
C20 P2 C32 107.81(6)
C1 P2 C26 109.56(6)
C20 P2 C26 110.84(6)
C32 P2 C26 103.53(6)
C25 C20 C21 119.66(12)
C25 C20 P2 121.49(10)
C21 C20 P2 118.80(10)
C22 C21 C20 119.63(12)
C22 C21 H211 120.2
C20 C21 H211 120.2
C23 C22 C21 120.50(13)
C23 C22 H221 119.8
C21 C22 H221 119.8
C24 C23 C22 119.96(13)
C24 C23 H231 120.0
C22 C23 H231 120.0
C23 C24 C25 120.39(13)
C23 C24 H241 119.8
C25 C24 H241 119.8
C24 C25 C20 119.83(12)
C24 C25 H251 120.1
C20 C25 H251 120.1
C31 C26 C27 119.39(12)
C31 C26 P2 124.10(10)
C27 C26 P2 116.46(10)
C28 C27 C26 120.59(12)
C28 C27 H271 119.7
C26 C27 H271 119.7
C29 C28 C27 119.76(13)
C29 C28 H281 120.1
C27 C28 H281 120.1
C30 C29 C28 119.98(13)
C30 C29 H291 120.0
C28 C29 H291 120.0
C29 C30 C31 120.92(13)
C29 C30 H301 119.5
C31 C30 H301 119.5
C30 C31 C26 119.31(12)
C30 C31 H311 120.3
C26 C31 H311 120.3
C33 C32 C37 119.92(11)
C33 C32 P2 120.57(10)
C37 C32 P2 119.48(9)
C32 C33 C34 119.84(12)
C32 C33 H331 120.1
C34 C33 H331 120.1
C35 C34 C33 119.98(12)
C35 C34 H341 120.0
C33 C34 H341 120.0
C34 C35 C36 120.67(12)
C34 C35 H351 119.7
C36 C35 H351 119.7
C37 C36 C35 119.66(12)
C37 C36 H361 120.2
C35 C36 H361 120.2
C36 C37 C32 119.89(12)
C36 C37 H371 120.1
C32 C37 H371 120.1
C1 P3 Cl1 106.01(4)
C1 P3 Cl2 104.65(4)
Cl1 P3 Cl2 96.29(2)

loop_
_geom_bond_atom_site_label_1
_geom_bond_atom_site_label_2
_geom_bond_distance
C1 P1 1.7620(13)
C1 P2 1.7648(13)
C1 P3 1.7698(13)
P1 C8 1.8042(13)
P1 C14 1.8155(13)
P1 C2 1.8220(13)
C2 C7 1.3991(18)
C2 C3 1.4016(18)
C3 C4 1.3905(19)
C3 H31 0.9500
C4 C5 1.386(2)
C4 H41 0.9500
C5 C6 1.391(2)
C5 H51 0.9500
C6 C7 1.3905(19)
C6 H61 0.9500
C7 H71 0.9500
C8 C9 1.3935(18)
C8 C13 1.4055(18)
C9 C10 1.3913(18)
C9 H91 0.9500
C10 C11 1.3863(19)
C10 H101 0.9500
C11 C12 1.395(2)
C11 H111 0.9500
C12 C13 1.3849(19)
C12 H121 0.9500
C13 H131 0.9500
C14 C15 1.3988(18)
C14 C19 1.3989(18)
C15 C16 1.3903(19)
C15 H151 0.9500
C16 C17 1.383(2)
C16 H161 0.9500
C17 C18 1.387(2)
C17 H171 0.9500
C18 C19 1.3903(19)
C18 H181 0.9500
C19 H191 0.9500
P2 C20 1.8023(13)
P2 C32 1.8074(13)
P2 C26 1.8166(13)
C20 C25 1.4001(18)
C20 C21 1.4016(18)
C21 C22 1.3890(19)
C21 H211 0.9500
C22 C23 1.387(2)
C22 H221 0.9500
C23 C24 1.386(2)
C23 H231 0.9500
C24 C25 1.3879(19)
C24 H241 0.9500
C25 H251 0.9500
C26 C31 1.3954(18)
C26 C27 1.4031(18)
C27 C28 1.3872(19)
C27 H271 0.9500
C28 C29 1.386(2)
C28 H281 0.9500
C29 C30 1.385(2)
C29 H291 0.9500
C30 C31 1.3946(19)
C30 H301 0.9500
C31 H311 0.9500
C32 C33 1.3917(17)
C32 C37 1.4057(18)
C33 C34 1.3933(18)
C33 H331 0.9500
C34 C35 1.3853(19)
C34 H341 0.9500
C35 C36 1.3929(19)
C35 H351 0.9500
C36 C37 1.3882(18)
C36 H361 0.9500
C37 H371 0.9500
P3 Cl1 2.0895(5)
P3 Cl2 2.0909(5)
